data_1508328
loop_
_publ_author_name
'Chang, Meng-Yang'
'Wu, Ming-Hao'
'Tai, Hang-Yi'

_publ_section_title
;
 NH(4)OAc Promoted Cyclocondensation of
 3-(o-Allylphenyl)pentane-1,5-diones: Synthesis of Tetracyclic Benzofused
 1-Azahomoisotwistanes.
;
_journal_issue 15
_journal_name_full 'Organic letters'
_journal_page_first 3936
_journal_page_last 3939
_journal_paper_doi 10.1021/ol301693s
_journal_volume 14
_journal_year 2012
_chemical_formula_sum 'C28 H27 N O2'
_chemical_formula_weight 409.51
_chemical_name_systematic
; 
 ? 
;
_space_group_IT_number 2
_symmetry_cell_setting triclinic
_symmetry_space_group_name_Hall '-P 1'
_symmetry_space_group_name_H-M 'P -1'
_atom_sites_solution_hydrogens geom
_atom_sites_solution_primary direct
_atom_sites_solution_secondary difmap
_audit_creation_method SHELXL-97
_cell_angle_alpha 89.852(3)
_cell_angle_beta 64.820(3)
_cell_angle_gamma 66.824(3)
_cell_formula_units_Z 2
_cell_length_a 10.270(2)
_cell_length_b 10.974(2)
_cell_length_c 11.981(3)
_cell_measurement_reflns_used 1049
_cell_measurement_temperature 296(2)
_cell_measurement_theta_max 25.9674
_cell_measurement_theta_min 2.2985
_cell_volume 1101.1(4)
_computing_cell_refinement 'SAINT V7.68A (Bruker AXS, 2009)'
_computing_data_collection 'APEX2 (Bruker AXS, 2010)'
_computing_data_reduction 'SAINT V7.68A (Bruker AXS, 2009)'
_computing_molecular_graphics 'SHELXTL (Sheldrick, 2008)'
_computing_publication_material SHELXTL
_computing_structure_refinement 'SHELXL-97 (Sheldrick, 2008)'
_computing_structure_solution 'SHELXS-97 (Sheldrick, 2008)'
_diffrn_ambient_temperature 296(2)
_diffrn_detector_area_resol_mean 8.3666
_diffrn_measured_fraction_theta_full 0.980
_diffrn_measured_fraction_theta_max 0.980
_diffrn_measurement_device_type 'Bruker SMART APEX CCD'
_diffrn_measurement_method '\f and \w scans'
_diffrn_radiation_monochromator graphite
_diffrn_radiation_source 'fine-focus sealed tube'
_diffrn_radiation_type MoK\a
_diffrn_radiation_wavelength 0.71073
_diffrn_reflns_av_R_equivalents 0.1160
_diffrn_reflns_av_sigmaI/netI 0.1695
_diffrn_reflns_limit_h_max 12
_diffrn_reflns_limit_h_min -12
_diffrn_reflns_limit_k_max 13
_diffrn_reflns_limit_k_min -13
_diffrn_reflns_limit_l_max 14
_diffrn_reflns_limit_l_min -14
_diffrn_reflns_number 10446
_diffrn_reflns_theta_full 26.34
_diffrn_reflns_theta_max 26.34
_diffrn_reflns_theta_min 1.92
_exptl_absorpt_coefficient_mu 0.077
_exptl_absorpt_correction_T_max 0.9486
_exptl_absorpt_correction_T_min 0.7468
_exptl_absorpt_correction_type multi-scan
_exptl_absorpt_process_details 'SADABS V2008/1 (Bruker AXS)'
_exptl_crystal_colour Colorless
_exptl_crystal_density_diffrn 1.235
_exptl_crystal_density_meas ?
_exptl_crystal_density_method 'not measured'
_exptl_crystal_description Lump
_exptl_crystal_F_000 436
_exptl_crystal_size_max 0.20
_exptl_crystal_size_mid 0.15
_exptl_crystal_size_min 0.15
_refine_diff_density_max 0.211
_refine_diff_density_min -0.179
_refine_diff_density_rms 0.036
_refine_ls_extinction_method none
_refine_ls_goodness_of_fit_ref 0.967
_refine_ls_hydrogen_treatment constr
_refine_ls_matrix_type full
_refine_ls_number_parameters 283
_refine_ls_number_reflns 4403
_refine_ls_number_restraints 0
_refine_ls_restrained_S_all 0.967
_refine_ls_R_factor_all 0.2344
_refine_ls_R_factor_gt 0.1041
_refine_ls_shift/su_max 0.000
_refine_ls_shift/su_mean 0.000
_refine_ls_structure_factor_coef Fsqd
_refine_ls_weighting_details 'calc w=1/[\s^2^(Fo^2^)+(0.0628P)^2^+0.0000P] where P=(Fo^2^+2Fc^2^)/3'
_refine_ls_weighting_scheme calc
_refine_ls_wR_factor_gt 0.1427
_refine_ls_wR_factor_ref 0.1765
_reflns_number_gt 1660
_reflns_number_total 4403
_reflns_threshold_expression >2sigma(I)
_cod_data_source_file ol301693s_si_007.cif
_cod_data_source_block 120410m
_cod_depositor_comments
;
The following automatic conversions were performed:

'_exptl_crystal_density_meas' value 'not measured' was changed to '?'
- the value is perceived as not measured.

Automatic conversion script
Id: cif_fix_values 3008 2015-01-20 13:52:24Z robertas 
;
_cod_original_cell_volume 1101.2(4)
_cod_database_code 1508328

loop_
_symmetry_equiv_pos_as_xyz
'x, y, z'
'-x, -y, -z'

loop_
_atom_site_label
_atom_site_type_symbol
_atom_site_fract_x
_atom_site_fract_y
_atom_site_fract_z
_atom_site_U_iso_or_equiv
_atom_site_adp_type
_atom_site_occupancy
_atom_site_symmetry_multiplicity
_atom_site_calc_flag
_atom_site_refinement_flags
O1 O 0.6173(3) 0.1355(3) 0.0516(3) 0.0826(10) Uani 1 1 d .
O2 O 0.4528(3) 0.3379(3) -0.0319(2) 0.0584(7) Uani 1 1 d .
N1 N -0.0901(3) 0.8419(3) 0.2989(3) 0.0515(9) Uani 1 1 d .
C1 C 0.0732(6) 1.2203(5) 0.2778(4) 0.0803(14) Uani 1 1 d .
H1 H 0.0795 1.3026 0.2768 0.096 Uiso 1 1 calc R
C2 C 0.1923(6) 1.1081(5) 0.2765(5) 0.1009(19) Uani 1 1 d .
H2 H 0.2813 1.1129 0.2754 0.121 Uiso 1 1 calc R
C3 C 0.1832(5) 0.9871(5) 0.2768(5) 0.0945(17) Uani 1 1 d .
H3 H 0.2666 0.9110 0.2764 0.113 Uiso 1 1 calc R
C4 C 0.0541(4) 0.9741(4) 0.2777(3) 0.0515(10) Uani 1 1 d .
C5 C 0.0443(4) 0.8431(4) 0.2763(3) 0.0497(10) Uani 1 1 d .
C6 C 0.1839(4) 0.7127(4) 0.2532(4) 0.0541(11) Uani 1 1 d .
H6 H 0.2787 0.7264 0.2370 0.065 Uiso 1 1 calc R
C7 C 0.2180(4) 0.6085(4) 0.1442(3) 0.0530(11) Uani 1 1 d .
H7 H 0.2807 0.6226 0.0612 0.064 Uiso 1 1 calc R
C8 C 0.3118(4) 0.4772(4) 0.1727(3) 0.0415(9) Uani 1 1 d .
C9 C 0.4205(4) 0.3563(4) 0.0936(4) 0.0459(10) Uani 1 1 d .
C10 C 0.5052(4) 0.2521(4) 0.1387(4) 0.0552(11) Uani 1 1 d .
C11 C 0.7180(5) 0.0313(5) 0.0846(5) 0.112(2) Uani 1 1 d .
H11A H 0.7800 0.0632 0.1072 0.169 Uiso 1 1 calc R
H11B H 0.7882 -0.0435 0.0145 0.169 Uiso 1 1 calc R
H11C H 0.6551 0.0026 0.1549 0.169 Uiso 1 1 calc R
C12 C 0.3890(5) 0.2554(4) -0.0597(4) 0.0864(16) Uani 1 1 d .
H12A H 0.4400 0.1657 -0.0479 0.130 Uiso 1 1 calc R
H12B H 0.4075 0.2522 -0.1455 0.130 Uiso 1 1 calc R
H12C H 0.2763 0.2927 -0.0047 0.130 Uiso 1 1 calc R
C13 C 0.0575(4) 0.6171(4) 0.1605(3) 0.0490(10) Uani 1 1 d .
H13 H 0.0643 0.5255 0.1555 0.059 Uiso 1 1 calc R
C14 C -0.0757(4) 0.7027(4) 0.2940(3) 0.0493(10) Uani 1 1 d .
C15 C -0.2386(4) 0.7071(4) 0.3275(3) 0.0477(10) Uani 1 1 d .
C16 C -0.3775(4) 0.8234(4) 0.3886(4) 0.0662(13) Uani 1 1 d .
H16 H -0.3716 0.9038 0.4031 0.079 Uiso 1 1 calc R
C17 C -0.5260(4) 0.8248(5) 0.4294(4) 0.0767(14) Uani 1 1 d .
H17 H -0.6182 0.9048 0.4718 0.092 Uiso 1 1 calc R
C18 C -0.5363(5) 0.7063(5) 0.4066(4) 0.0728(13) Uani 1 1 d .
H18 H -0.6355 0.7060 0.4334 0.087 Uiso 1 1 calc R
C19 C -0.4004(5) 0.5903(5) 0.3449(4) 0.0726(13) Uani 1 1 d .
H19 H -0.4064 0.5103 0.3289 0.087 Uiso 1 1 calc R
C20 C -0.2535(4) 0.5907(4) 0.3057(4) 0.0630(12) Uani 1 1 d .
H20 H -0.1617 0.5103 0.2635 0.076 Uiso 1 1 calc R
C21 C -0.0214(4) 0.6438(4) 0.3933(3) 0.0527(10) Uani 1 1 d .
H21A H -0.0989 0.7004 0.4758 0.063 Uiso 1 1 calc R
H21B H -0.0171 0.5540 0.3960 0.063 Uiso 1 1 calc R
C22 C 0.1432(4) 0.6360(4) 0.3618(4) 0.0554(11) Uani 1 1 d .
H22 H 0.1452 0.6732 0.4350 0.067 Uiso 1 1 calc R
C23 C 0.2747(4) 0.4949(4) 0.2999(3) 0.0468(10) Uani 1 1 d .
C24 C 0.3543(4) 0.3927(4) 0.3445(4) 0.0525(11) Uani 1 1 d .
H24 H 0.3299 0.4046 0.4290 0.063 Uiso 1 1 calc R
C25 C 0.4712(5) 0.2716(4) 0.2637(4) 0.0651(12) Uani 1 1 d .
H25 H 0.5274 0.2027 0.2937 0.078 Uiso 1 1 calc R
C26 C -0.0581(6) 1.2114(5) 0.2806(5) 0.0900(16) Uani 1 1 d .
H26 H -0.1416 1.2884 0.2821 0.108 Uiso 1 1 calc R
C27 C -0.0669(5) 1.0893(5) 0.2811(4) 0.0712(13) Uani 1 1 d .
H27 H -0.1569 1.0852 0.2837 0.085 Uiso 1 1 calc R
C28 C 0.0204(4) 0.6786(4) 0.0552(4) 0.0747(14) Uani 1 1 d .
H28A H 0.0310 0.7618 0.0498 0.112 Uiso 1 1 calc R
H28B H -0.0868 0.6959 0.0741 0.112 Uiso 1 1 calc R
H28C H 0.0939 0.6162 -0.0237 0.112 Uiso 1 1 calc R

loop_
_atom_site_aniso_label
_atom_site_aniso_U_11
_atom_site_aniso_U_22
_atom_site_aniso_U_33
_atom_site_aniso_U_23
_atom_site_aniso_U_13
_atom_site_aniso_U_12
O1 0.0747(19) 0.059(2) 0.099(2) 0.0056(18) -0.0550(19) 0.0025(17)
O2 0.0545(15) 0.068(2) 0.0485(17) 0.0100(14) -0.0211(13) -0.0256(14)
N1 0.0499(19) 0.047(2) 0.062(2) 0.0107(16) -0.0244(16) -0.0270(16)
C1 0.099(4) 0.064(4) 0.090(4) 0.015(3) -0.034(3) -0.056(3)
C2 0.077(3) 0.075(4) 0.168(6) 0.020(4) -0.054(4) -0.051(3)
C3 0.065(3) 0.058(3) 0.174(5) 0.018(3) -0.059(3) -0.035(3)
C4 0.047(2) 0.044(3) 0.060(3) 0.009(2) -0.017(2) -0.025(2)
C5 0.044(2) 0.044(3) 0.061(3) 0.011(2) -0.022(2) -0.022(2)
C6 0.046(2) 0.051(3) 0.076(3) 0.012(2) -0.031(2) -0.028(2)
C7 0.044(2) 0.070(3) 0.047(2) 0.014(2) -0.0170(19) -0.032(2)
C8 0.041(2) 0.036(3) 0.055(3) 0.017(2) -0.026(2) -0.0197(19)
C9 0.040(2) 0.051(3) 0.054(3) 0.017(2) -0.023(2) -0.024(2)
C10 0.042(2) 0.048(3) 0.071(3) 0.009(2) -0.028(2) -0.013(2)
C11 0.105(4) 0.070(4) 0.132(5) 0.010(3) -0.072(4) 0.010(3)
C12 0.087(3) 0.111(4) 0.082(3) 0.011(3) -0.048(3) -0.052(3)
C13 0.053(2) 0.048(3) 0.056(3) 0.014(2) -0.029(2) -0.028(2)
C14 0.046(2) 0.065(3) 0.048(2) 0.009(2) -0.021(2) -0.035(2)
C15 0.049(2) 0.051(3) 0.051(2) 0.012(2) -0.027(2) -0.024(2)
C16 0.054(2) 0.072(3) 0.083(3) 0.004(2) -0.030(2) -0.039(2)
C17 0.048(2) 0.086(4) 0.089(4) -0.003(3) -0.025(2) -0.030(2)
C18 0.057(3) 0.105(4) 0.082(3) 0.023(3) -0.038(3) -0.052(3)
C19 0.071(3) 0.078(4) 0.095(4) 0.024(3) -0.045(3) -0.048(3)
C20 0.060(3) 0.056(3) 0.088(3) 0.015(2) -0.037(2) -0.035(2)
C21 0.050(2) 0.057(3) 0.058(3) 0.012(2) -0.023(2) -0.031(2)
C22 0.054(2) 0.076(3) 0.053(3) 0.018(2) -0.028(2) -0.041(2)
C23 0.044(2) 0.050(3) 0.053(3) 0.011(2) -0.022(2) -0.025(2)
C24 0.051(2) 0.066(3) 0.057(3) 0.025(2) -0.032(2) -0.033(2)
C25 0.063(3) 0.068(3) 0.081(3) 0.028(3) -0.049(3) -0.026(3)
C26 0.099(4) 0.049(3) 0.131(5) 0.025(3) -0.061(4) -0.032(3)
C27 0.067(3) 0.054(3) 0.102(4) 0.016(3) -0.044(3) -0.030(3)
C28 0.060(2) 0.097(4) 0.069(3) 0.019(3) -0.040(2) -0.025(3)

loop_
_atom_type_symbol
_atom_type_description
_atom_type_scat_dispersion_real
_atom_type_scat_dispersion_imag
_atom_type_scat_source
C C 0.0033 0.0016 'International Tables Vol C Tables 4.2.6.8 and 6.1.1.4'
H H 0.0000 0.0000 'International Tables Vol C Tables 4.2.6.8 and 6.1.1.4'
N N 0.0061 0.0033 'International Tables Vol C Tables 4.2.6.8 and 6.1.1.4'
O O 0.0106 0.0060 'International Tables Vol C Tables 4.2.6.8 and 6.1.1.4'

loop_
_geom_angle_atom_site_label_1
_geom_angle_atom_site_label_2
_geom_angle_atom_site_label_3
_geom_angle
C10 O1 C11 119.4(3)
C9 O2 C12 113.2(3)
C5 N1 C14 110.9(3)
C2 C1 C26 119.0(4)
C2 C1 H1 120.5
C26 C1 H1 120.5
C1 C2 C3 120.3(4)
C1 C2 H2 119.8
C3 C2 H2 119.8
C2 C3 C4 122.2(4)
C2 C3 H3 118.9
C4 C3 H3 118.9
C27 C4 C3 116.7(4)
C27 C4 C5 120.7(4)
C3 C4 C5 122.6(4)
N1 C5 C4 119.1(3)
N1 C5 C6 119.0(3)
C4 C5 C6 121.8(3)
C5 C6 C22 111.5(3)
C5 C6 C7 110.7(3)
C22 C6 C7 99.2(3)
C5 C6 H6 111.6
C22 C6 H6 111.6
C7 C6 H6 111.6
C8 C7 C13 111.2(3)
C8 C7 C6 100.4(3)
C13 C7 C6 108.4(3)
C8 C7 H7 112.1
C13 C7 H7 112.1
C6 C7 H7 112.1
C9 C8 C23 120.8(3)
C9 C8 C7 129.2(3)
C23 C8 C7 110.0(3)
C8 C9 O2 120.5(3)
C8 C9 C10 119.1(4)
O2 C9 C10 120.4(3)
O1 C10 C25 124.9(4)
O1 C10 C9 115.4(4)
C25 C10 C9 119.7(4)
O1 C11 H11A 109.5
O1 C11 H11B 109.5
H11A C11 H11B 109.5
O1 C11 H11C 109.5
H11A C11 H11C 109.5
H11B C11 H11C 109.5
O2 C12 H12A 109.5
O2 C12 H12B 109.5
H12A C12 H12B 109.5
O2 C12 H12C 109.5
H12A C12 H12C 109.5
H12B C12 H12C 109.5
C7 C13 C28 110.8(3)
C7 C13 C14 108.5(3)
C28 C13 C14 111.6(3)
C7 C13 H13 108.6
C28 C13 H13 108.6
C14 C13 H13 108.6
N1 C14 C15 108.9(3)
N1 C14 C21 107.3(3)
C15 C14 C21 109.8(3)
N1 C14 C13 108.3(3)
C15 C14 C13 113.8(3)
C21 C14 C13 108.5(3)
C16 C15 C20 116.8(3)
C16 C15 C14 122.1(3)
C20 C15 C14 121.0(3)
C15 C16 C17 122.1(4)
C15 C16 H16 119.0
C17 C16 H16 119.0
C18 C17 C16 119.5(4)
C18 C17 H17 120.2
C16 C17 H17 120.2
C19 C18 C17 119.4(4)
C19 C18 H18 120.3
C17 C18 H18 120.3
C18 C19 C20 120.3(4)
C18 C19 H19 119.9
C20 C19 H19 119.9
C19 C20 C15 121.9(4)
C19 C20 H20 119.0
C15 C20 H20 119.0
C22 C21 C14 111.3(3)
C22 C21 H21A 109.4
C14 C21 H21A 109.4
C22 C21 H21B 109.4
C14 C21 H21B 109.4
H21A C21 H21B 108.0
C23 C22 C21 112.1(3)
C23 C22 C6 101.3(3)
C21 C22 C6 106.4(3)
C23 C22 H22 112.1
C21 C22 H22 112.1
C6 C22 H22 112.1
C24 C23 C8 120.1(3)
C24 C23 C22 132.8(4)
C8 C23 C22 107.1(3)
C23 C24 C25 119.8(4)
C23 C24 H24 120.1
C25 C24 H24 120.1
C24 C25 C10 120.4(4)
C24 C25 H25 119.8
C10 C25 H25 119.8
C1 C26 C27 120.5(4)
C1 C26 H26 119.8
C27 C26 H26 119.8
C4 C27 C26 121.3(4)
C4 C27 H27 119.4
C26 C27 H27 119.4
C13 C28 H28A 109.5
C13 C28 H28B 109.5
H28A C28 H28B 109.5
C13 C28 H28C 109.5
H28A C28 H28C 109.5
H28B C28 H28C 109.5

loop_
_geom_bond_atom_site_label_1
_geom_bond_atom_site_label_2
_geom_bond_distance
O1 C10 1.370(4)
O1 C11 1.396(4)
O2 C9 1.390(4)
O2 C12 1.419(4)
N1 C5 1.295(4)
N1 C14 1.475(4)
C1 C2 1.346(6)
C1 C26 1.377(5)
C1 H1 0.9300
C2 C3 1.367(5)
C2 H2 0.9300
C3 C4 1.383(5)
C3 H3 0.9300
C4 C27 1.366(5)
C4 C5 1.481(5)
C5 C6 1.493(4)
C6 C22 1.544(5)
C6 C7 1.562(4)
C6 H6 0.9800
C7 C8 1.519(4)
C7 C13 1.538(4)
C7 H7 0.9800
C8 C9 1.359(4)
C8 C23 1.398(5)
C9 C10 1.404(5)
C10 C25 1.382(5)
C11 H11A 0.9600
C11 H11B 0.9600
C11 H11C 0.9600
C12 H12A 0.9600
C12 H12B 0.9600
C12 H12C 0.9600
C13 C28 1.548(5)
C13 C14 1.564(5)
C13 H13 0.9800
C14 C15 1.526(4)
C14 C21 1.556(5)
C15 C16 1.372(5)
C15 C20 1.383(5)
C16 C17 1.383(5)
C16 H16 0.9300
C17 C18 1.383(5)
C17 H17 0.9300
C18 C19 1.358(5)
C18 H18 0.9300
C19 C20 1.377(5)
C19 H19 0.9300
C20 H20 0.9300
C21 C22 1.534(4)
C21 H21A 0.9700
C21 H21B 0.9700
C22 C23 1.510(5)
C22 H22 0.9800
C23 C24 1.363(5)
C24 C25 1.381(5)
C24 H24 0.9300
C25 H25 0.9300
C26 C27 1.378(5)
C26 H26 0.9300
C27 H27 0.9300
C28 H28A 0.9600
C28 H28B 0.9600
C28 H28C 0.9600
